data_4319020
loop_
_publ_author_name
'Ingo Schranz'
'Graham R. Lief'
'Steven J. Midstokke'
'Lothar Stahl'

_publ_contact_author_address
;  Department of Chemistry
    University of North Dakota
    Grand Forks, ND 585620
    USA
;
_publ_contact_author_email lstahl@chem.und.edu
_publ_contact_author_fax '(701) 777-2331'
_publ_contact_author_name 'Lothar Stahl'
_publ_contact_author_phone '(701) 777-2242'
_publ_section_title
;
 Inorganic Heterocyclic Bis(phosphines): Syntheses and Structures of a
 1,2-Bis(diazasilaphosphetidino)ethane and Its Nickel, Molybdenum, and
 Rhodium Complexes
;
_journal_name_full 'Inorganic Chemistry'
_journal_page_first 6919
_journal_page_last 6927
_journal_paper_doi 10.1021/ic020524v
_journal_volume 41
_journal_year 2002
_chemical_formula_sum 'C26 H60 Cl2 N4 Ni O P2 Si2'
_chemical_formula_weight 692.51
_chemical_name_common PhetPhosNi
_chemical_name_systematic
;
  ?
;
_space_group_IT_number 2
_symmetry_cell_setting triclinic
_symmetry_space_group_name_Hall '-P 1'
_symmetry_space_group_name_H-M 'P -1'
_atom_sites_solution_hydrogens geom
_atom_sites_solution_primary direct
_atom_sites_solution_secondary difmap
_audit_creation_method SHELXL-97
_cell_angle_alpha 72.680(2)
_cell_angle_beta 75.180(2)
_cell_angle_gamma 82.222(2)
_cell_formula_units_Z 4
_cell_length_a 13.3924(15)
_cell_length_b 15.5672(18)
_cell_length_c 19.414(2)
_cell_measurement_temperature 293(2)
_cell_volume 3727.7(7)
_computing_cell_refinement 'Bruker SMART'
_computing_data_collection 'Bruker SMART'
_computing_data_reduction 'Bruker SHELXTL'
_computing_molecular_graphics 'Bruker SHELXTL'
_computing_publication_material 'Bruker SHELXTL'
_computing_structure_refinement 'SHELXL-97 (Sheldrick, 1997)'
_computing_structure_solution 'SHELXS-97 (Sheldrick, 1990)'
_diffrn_ambient_temperature 293(2)
_diffrn_measured_fraction_theta_full 0.931
_diffrn_measured_fraction_theta_max 0.931
_diffrn_measurement_device_type 'CCD area detector'
_diffrn_measurement_method 'phi and omega scans'
_diffrn_radiation_monochromator graphite
_diffrn_radiation_source 'fine-focus sealed tube'
_diffrn_radiation_type MoK\a
_diffrn_radiation_wavelength 0.71073
_diffrn_reflns_av_R_equivalents 0.0504
_diffrn_reflns_av_sigmaI/netI 0.0474
_diffrn_reflns_limit_h_max 13
_diffrn_reflns_limit_h_min -17
_diffrn_reflns_limit_k_max 20
_diffrn_reflns_limit_k_min -17
_diffrn_reflns_limit_l_max 23
_diffrn_reflns_limit_l_min -25
_diffrn_reflns_number 24457
_diffrn_reflns_theta_full 28.29
_diffrn_reflns_theta_max 28.29
_diffrn_reflns_theta_min 1.13
_exptl_absorpt_coefficient_mu 0.838
_exptl_absorpt_correction_T_max 0.4383
_exptl_absorpt_correction_T_min 0.3311
_exptl_absorpt_correction_type empirical
_exptl_crystal_colour orange
_exptl_crystal_density_diffrn 1.234
_exptl_crystal_density_method 'not measured'
_exptl_crystal_description needle
_exptl_crystal_F_000 1488
_exptl_crystal_size_max 0.20
_exptl_crystal_size_mid 0.12
_exptl_crystal_size_min 0.06
_refine_diff_density_max 0.782
_refine_diff_density_min -0.501
_refine_diff_density_rms 0.080
_refine_ls_extinction_method none
_refine_ls_goodness_of_fit_ref 1.072
_refine_ls_hydrogen_treatment mixed
_refine_ls_matrix_type full
_refine_ls_number_parameters 717
_refine_ls_number_reflns 17210
_refine_ls_number_restraints 0
_refine_ls_restrained_S_all 1.072
_refine_ls_R_factor_all 0.0706
_refine_ls_R_factor_gt 0.0551
_refine_ls_shift/su_max 0.855
_refine_ls_shift/su_mean 0.023
_refine_ls_structure_factor_coef Fsqd
_refine_ls_weighting_details 'calc w=1/[\s^2^(Fo^2^)+(0.0669P)^2^+3.3642P] where P=(Fo^2^+2Fc^2^)/3'
_refine_ls_weighting_scheme calc
_refine_ls_wR_factor_gt 0.1352
_refine_ls_wR_factor_ref 0.1450
_reflns_number_gt 13989
_reflns_number_total 17210
_reflns_threshold_expression >2sigma(I)
_cod_data_source_file ic020524v_3.cif
_cod_data_source_block 3.THF
_cod_depositor_comments
;
The following automatic conversions were performed:

'_symmetry_cell_setting' value 'Triclinic' changed to 'triclinic'
according to the built-in table from CIF Core dictionary named
'cif_core.dic' version 2.4.1 from 2010-06-29.

Automatic conversion script
Id: cif_fix_values 1646 2011-03-28 12:23:43Z adriana 
;
_cod_original_cell_volume 3727.8(7)
_cod_database_code 4319020

loop_
_symmetry_equiv_pos_as_xyz
'x, y, z'
'-x, -y, -z'

loop_
_atom_site_label
_atom_site_type_symbol
_atom_site_fract_x
_atom_site_fract_y
_atom_site_fract_z
_atom_site_U_iso_or_equiv
_atom_site_adp_type
_atom_site_occupancy
_atom_site_symmetry_multiplicity
_atom_site_calc_flag
_atom_site_refinement_flags
_atom_site_disorder_assembly
_atom_site_disorder_group
Ni1 Ni 0.77604(3) 0.64546(2) 0.205267(19) 0.02432(9) Uani 1 1 d . . .
Cl1 Cl 0.71428(7) 0.77279(5) 0.13655(5) 0.0453(2) Uani 1 1 d . . .
Cl2 Cl 0.90979(6) 0.71009(5) 0.21196(5) 0.04027(18) Uani 1 1 d . . .
N1 N 0.86199(18) 0.52036(16) 0.35387(13) 0.0279(5) Uani 1 1 d . . .
N2 N 0.95310(17) 0.47725(15) 0.24993(13) 0.0273(5) Uani 1 1 d . . .
N3 N 0.52592(18) 0.60703(16) 0.23137(14) 0.0301(5) Uani 1 1 d . . .
N4 N 0.61833(19) 0.59262(17) 0.11703(14) 0.0327(5) Uani 1 1 d . . .
P1 P 0.83198(5) 0.52185(4) 0.27428(4) 0.02316(14) Uani 1 1 d . . .
P2 P 0.65122(5) 0.57644(4) 0.19851(4) 0.02495(14) Uani 1 1 d . . .
Si1 Si 0.98906(6) 0.47591(5) 0.33018(5) 0.03139(17) Uani 1 1 d . . .
Si2 Si 0.49152(7) 0.63341(6) 0.14638(5) 0.03685(19) Uani 1 1 d . . .
C1 C 1.0945(3) 0.5496(3) 0.3172(2) 0.0499(9) Uani 1 1 d . . .
H1A H 1.1580 0.5267 0.2905 0.075 Uiso 1 1 calc R . .
H1B H 1.1026 0.5504 0.3647 0.075 Uiso 1 1 calc R . .
H1C H 1.0773 0.6097 0.2897 0.075 Uiso 1 1 calc R . .
C2 C 1.0139(3) 0.3617(2) 0.3908(2) 0.0487(8) Uani 1 1 d . . .
H2A H 0.9637 0.3225 0.3918 0.073 Uiso 1 1 calc R . .
H2B H 1.0087 0.3653 0.4401 0.073 Uiso 1 1 calc R . .
H2C H 1.0821 0.3382 0.3718 0.073 Uiso 1 1 calc R . .
C3 C 0.3908(3) 0.5656(3) 0.1417(3) 0.0593(10) Uani 1 1 d . . .
H3A H 0.4051 0.5032 0.1653 0.089 Uiso 1 1 calc R . .
H3B H 0.3910 0.5729 0.0908 0.089 Uiso 1 1 calc R . .
H3C H 0.3241 0.5858 0.1665 0.089 Uiso 1 1 calc R . .
C4 C 0.4584(3) 0.7551(3) 0.1063(2) 0.0552(10) Uani 1 1 d . . .
H4A H 0.3933 0.7727 0.1348 0.083 Uiso 1 1 calc R . .
H4B H 0.4536 0.7652 0.0560 0.083 Uiso 1 1 calc R . .
H4C H 0.5114 0.7902 0.1075 0.083 Uiso 1 1 calc R . .
C10 C 0.8039(2) 0.5527(2) 0.41867(17) 0.0360(6) Uani 1 1 d . . .
C11 C 0.7461(3) 0.6435(2) 0.3939(2) 0.0455(8) Uani 1 1 d . . .
H11A H 0.7946 0.6871 0.3629 0.068 Uiso 1 1 calc R . .
H11B H 0.7092 0.6629 0.4367 0.068 Uiso 1 1 calc R . .
H11C H 0.6980 0.6378 0.3667 0.068 Uiso 1 1 calc R . .
C12 C 0.7302(3) 0.4834(3) 0.4720(2) 0.0569(10) Uani 1 1 d . . .
H12A H 0.6788 0.4761 0.4480 0.085 Uiso 1 1 calc R . .
H12B H 0.6971 0.5036 0.5150 0.085 Uiso 1 1 calc R . .
H12C H 0.7683 0.4267 0.4867 0.085 Uiso 1 1 calc R . .
C13 C 0.8834(3) 0.5644(3) 0.4589(2) 0.0541(10) Uani 1 1 d . . .
H13A H 0.9224 0.5082 0.4730 0.081 Uiso 1 1 calc R . .
H13B H 0.8483 0.5830 0.5023 0.081 Uiso 1 1 calc R . .
H13C H 0.9294 0.6094 0.4265 0.081 Uiso 1 1 calc R . .
C14 C 0.7402(2) 0.43416(17) 0.29564(16) 0.0282(6) Uani 1 1 d . . .
H14A H 0.7784 0.3763 0.2973 0.034 Uiso 1 1 calc R . .
H14B H 0.6950 0.4302 0.3441 0.034 Uiso 1 1 calc R . .
C15 C 0.6748(2) 0.45429(18) 0.23810(17) 0.0301(6) Uani 1 1 d . . .
H15A H 0.6090 0.4272 0.2611 0.036 Uiso 1 1 calc R . .
H15B H 0.7099 0.4272 0.1986 0.036 Uiso 1 1 calc R . .
C20 C 1.0115(2) 0.45775(19) 0.17966(17) 0.0318(6) Uani 1 1 d . . .
C21 C 1.0416(3) 0.5453(2) 0.12005(19) 0.0491(9) Uani 1 1 d . . .
H21A H 0.9806 0.5842 0.1139 0.074 Uiso 1 1 calc R . .
H21B H 1.0753 0.5321 0.0741 0.074 Uiso 1 1 calc R . .
H21C H 1.0879 0.5748 0.1347 0.074 Uiso 1 1 calc R . .
C22 C 0.9481(3) 0.4044(2) 0.15400(19) 0.0412(7) Uani 1 1 d . . .
H22A H 0.9301 0.3495 0.1920 0.062 Uiso 1 1 calc R . .
H22B H 0.9881 0.3903 0.1096 0.062 Uiso 1 1 calc R . .
H22C H 0.8862 0.4397 0.1442 0.062 Uiso 1 1 calc R . .
C23 C 1.1087(3) 0.3984(3) 0.1957(2) 0.0495(9) Uani 1 1 d . . .
H23A H 1.1511 0.4309 0.2110 0.074 Uiso 1 1 calc R . .
H23B H 1.1470 0.3824 0.1517 0.074 Uiso 1 1 calc R . .
H23C H 1.0887 0.3446 0.2345 0.074 Uiso 1 1 calc R . .
C30 C 0.4738(2) 0.6268(2) 0.30244(17) 0.0347(6) Uani 1 1 d . . .
C31 C 0.3571(2) 0.6253(3) 0.3110(2) 0.0491(9) Uani 1 1 d . . .
H31A H 0.3362 0.6696 0.2700 0.074 Uiso 1 1 calc R . .
H31B H 0.3208 0.6387 0.3564 0.074 Uiso 1 1 calc R . .
H31C H 0.3412 0.5666 0.3119 0.074 Uiso 1 1 calc R . .
C32 C 0.4987(3) 0.7194(2) 0.3021(2) 0.0491(9) Uani 1 1 d . . .
H32A H 0.5720 0.7207 0.2959 0.074 Uiso 1 1 calc R . .
H32B H 0.4634 0.7316 0.3482 0.074 Uiso 1 1 calc R . .
H32C H 0.4765 0.7644 0.2620 0.074 Uiso 1 1 calc R . .
C33 C 0.5070(3) 0.5543(3) 0.36616(18) 0.0430(7) Uani 1 1 d . . .
H33A H 0.4898 0.4965 0.3660 0.064 Uiso 1 1 calc R . .
H33B H 0.4718 0.5666 0.4123 0.064 Uiso 1 1 calc R . .
H33C H 0.5804 0.5541 0.3604 0.064 Uiso 1 1 calc R . .
C40 C 0.6796(3) 0.5806(2) 0.04496(18) 0.0426(8) Uani 1 1 d . . .
C41 C 0.7908(3) 0.6054(3) 0.0316(2) 0.0549(10) Uani 1 1 d . . .
H41A H 0.7906 0.6659 0.0344 0.082 Uiso 1 1 calc R . .
H41B H 0.8285 0.6010 -0.0166 0.082 Uiso 1 1 calc R . .
H41C H 0.8233 0.5646 0.0687 0.082 Uiso 1 1 calc R . .
C42 C 0.6775(4) 0.4827(3) 0.0432(3) 0.0707(13) Uani 1 1 d . . .
H42A H 0.7162 0.4434 0.0769 0.106 Uiso 1 1 calc R . .
H42B H 0.7078 0.4778 -0.0061 0.106 Uiso 1 1 calc R . .
H42C H 0.6072 0.4660 0.0576 0.106 Uiso 1 1 calc R . .
C43 C 0.6295(3) 0.6444(3) -0.0156(2) 0.0621(11) Uani 1 1 d . . .
H43A H 0.5598 0.6287 -0.0079 0.093 Uiso 1 1 calc R . .
H43B H 0.6685 0.6392 -0.0632 0.093 Uiso 1 1 calc R . .
H43C H 0.6287 0.7054 -0.0135 0.093 Uiso 1 1 calc R . .
Ni2 Ni 0.87919(3) 0.11614(2) 0.24297(2) 0.02732(9) Uani 1 1 d . . .
Cl3 Cl 0.75201(6) 0.22382(5) 0.23617(5) 0.04321(19) Uani 1 1 d . . .
Cl4 Cl 0.94957(7) 0.17171(5) 0.31140(5) 0.0457(2) Uani 1 1 d . . .
N5 N 1.0257(2) -0.05095(17) 0.33277(16) 0.0390(6) Uani 1 1 d . . .
N6 N 1.1238(2) 0.02506(18) 0.21980(17) 0.0403(6) Uani 1 1 d . . .
N7 N 0.69283(19) 0.03328(16) 0.19986(15) 0.0329(5) Uani 1 1 d . . .
N8 N 0.7882(2) 0.12621(16) 0.09376(15) 0.0349(5) Uani 1 1 d . . .
P3 P 0.99643(6) 0.00630(5) 0.25108(5) 0.03046(16) Uani 1 1 d . . .
P4 P 0.81675(6) 0.06143(4) 0.17398(4) 0.02703(15) Uani 1 1 d . . .
Si3 Si 1.15627(8) -0.03041(6) 0.30409(7) 0.0481(3) Uani 1 1 d . . .
Si4 Si 0.65904(7) 0.10033(6) 0.11871(5) 0.03680(19) Uani 1 1 d . . .
C5 C 1.2038(4) 0.0411(3) 0.3490(3) 0.0743(14) Uani 1 1 d . . .
H5A H 1.2678 0.0650 0.3183 0.111 Uiso 1 1 calc R . .
H5B H 1.2148 0.0053 0.3964 0.111 Uiso 1 1 calc R . .
H5C H 1.1533 0.0897 0.3555 0.111 Uiso 1 1 calc R . .
C6 C 1.2447(4) -0.1328(3) 0.3017(3) 0.0769(14) Uani 1 1 d . . .
H6A H 1.2218 -0.1674 0.2759 0.115 Uiso 1 1 calc R . .
H6B H 1.2446 -0.1686 0.3514 0.115 Uiso 1 1 calc R . .
H6C H 1.3136 -0.1153 0.2766 0.115 Uiso 1 1 calc R . .
C7 C 0.5611(3) 0.1947(3) 0.1300(3) 0.0565(10) Uani 1 1 d . . .
H7A H 0.5845 0.2315 0.1539 0.085 Uiso 1 1 calc R . .
H7B H 0.4966 0.1708 0.1598 0.085 Uiso 1 1 calc R . .
H7C H 0.5515 0.2305 0.0823 0.085 Uiso 1 1 calc R . .
C8 C 0.6233(3) 0.0370(3) 0.0618(2) 0.0524(9) Uani 1 1 d . . .
H8A H 0.6337 0.0730 0.0112 0.079 Uiso 1 1 calc R . .
H8B H 0.5518 0.0236 0.0804 0.079 Uiso 1 1 calc R . .
H8C H 0.6658 -0.0182 0.0645 0.079 Uiso 1 1 calc R . .
C50 C 0.9609(3) -0.0999(2) 0.4045(2) 0.0497(9) Uani 1 1 d . . .
C51 C 0.8592(4) -0.0469(3) 0.4240(2) 0.0685(12) Uani 1 1 d . . .
H51A H 0.8727 0.0109 0.4267 0.103 Uiso 1 1 calc R . .
H51B H 0.8195 -0.0793 0.4711 0.103 Uiso 1 1 calc R . .
H51C H 0.8210 -0.0387 0.3866 0.103 Uiso 1 1 calc R . .
C52 C 1.0217(4) -0.1113(4) 0.4643(3) 0.0757(14) Uani 1 1 d . . .
H52A H 1.0864 -0.1447 0.4524 0.114 Uiso 1 1 calc R . .
H52B H 0.9821 -0.1433 0.5116 0.114 Uiso 1 1 calc R . .
H52C H 1.0346 -0.0530 0.4663 0.114 Uiso 1 1 calc R . .
C53 C 0.9427(5) -0.1946(3) 0.4031(3) 0.0842(16) Uani 1 1 d . . .
H53A H 0.9041 -0.1896 0.3665 0.126 Uiso 1 1 calc R . .
H53B H 0.9044 -0.2264 0.4509 0.126 Uiso 1 1 calc R . .
H53C H 1.0081 -0.2269 0.3911 0.126 Uiso 1 1 calc R . .
C54 C 0.9662(2) -0.07680(19) 0.21002(19) 0.0358(7) Uani 1 1 d . . .
H54A H 1.0304 -0.1044 0.1869 0.043 Uiso 1 1 calc R . .
H54B H 0.9286 -0.1240 0.2491 0.043 Uiso 1 1 calc R . .
C55 C 0.9025(2) -0.03512(19) 0.15287(18) 0.0347(6) Uani 1 1 d . . .
H55A H 0.8609 -0.0804 0.1510 0.042 Uiso 1 1 calc R . .
H55B H 0.9485 -0.0151 0.1045 0.042 Uiso 1 1 calc R . .
C60 C 1.1804(3) 0.0846(3) 0.1498(2) 0.0503(9) Uani 1 1 d . . .
C61 C 1.1486(4) 0.0719(4) 0.0841(3) 0.0838(16) Uani 1 1 d . . .
H61A H 1.1685 0.0115 0.0807 0.126 Uiso 1 1 calc R . .
H61B H 1.1822 0.1138 0.0395 0.126 Uiso 1 1 calc R . .
H61C H 1.0749 0.0825 0.0906 0.126 Uiso 1 1 calc R . .
C62 C 1.1591(5) 0.1829(3) 0.1497(3) 0.0894(18) Uani 1 1 d . . .
H62A H 1.0858 0.1978 0.1581 0.134 Uiso 1 1 calc R . .
H62B H 1.1928 0.2203 0.1026 0.134 Uiso 1 1 calc R . .
H62C H 1.1851 0.1927 0.1883 0.134 Uiso 1 1 calc R . .
C63 C 1.2959(4) 0.0588(5) 0.1418(4) 0.108(2) Uani 1 1 d . . .
H63A H 1.3186 0.0714 0.1807 0.162 Uiso 1 1 calc R . .
H63B H 1.3332 0.0931 0.0946 0.162 Uiso 1 1 calc R . .
H63C H 1.3085 -0.0044 0.1452 0.162 Uiso 1 1 calc R . .
C70 C 0.6332(2) -0.0214(2) 0.27088(19) 0.0392(7) Uani 1 1 d . . .
C71 C 0.5327(3) -0.0414(3) 0.2568(3) 0.0621(11) Uani 1 1 d . . .
H71A H 0.4957 0.0142 0.2376 0.093 Uiso 1 1 calc R . .
H71B H 0.4908 -0.0749 0.3024 0.093 Uiso 1 1 calc R . .
H71C H 0.5485 -0.0762 0.2215 0.093 Uiso 1 1 calc R . .
C72 C 0.6088(3) 0.0300(3) 0.3296(2) 0.0606(11) Uani 1 1 d . . .
H72A H 0.6723 0.0441 0.3370 0.091 Uiso 1 1 calc R . .
H72B H 0.5705 -0.0066 0.3754 0.091 Uiso 1 1 calc R . .
H72C H 0.5685 0.0848 0.3135 0.091 Uiso 1 1 calc R . .
C73 C 0.6933(3) -0.1102(2) 0.2975(2) 0.0492(9) Uani 1 1 d . . .
H73A H 0.7113 -0.1409 0.2595 0.074 Uiso 1 1 calc R . .
H73B H 0.6513 -0.1471 0.3413 0.074 Uiso 1 1 calc R . .
H73C H 0.7552 -0.0985 0.3086 0.074 Uiso 1 1 calc R . .
C80 C 0.8510(3) 0.1887(2) 0.02816(19) 0.0423(7) Uani 1 1 d . . .
C81 C 0.9081(4) 0.2497(3) 0.0519(2) 0.0604(11) Uani 1 1 d . . .
H81A H 0.8588 0.2892 0.0753 0.091 Uiso 1 1 calc R . .
H81B H 0.9536 0.2849 0.0092 0.091 Uiso 1 1 calc R . .
H81C H 0.9477 0.2134 0.0863 0.091 Uiso 1 1 calc R . .
C82 C 0.9271(5) 0.1380(3) -0.0203(3) 0.0825(16) Uani 1 1 d . . .
H82A H 0.9728 0.0986 0.0079 0.124 Uiso 1 1 calc R . .
H82B H 0.9666 0.1802 -0.0619 0.124 Uiso 1 1 calc R . .
H82C H 0.8901 0.1031 -0.0377 0.124 Uiso 1 1 calc R . .
C83 C 0.7760(4) 0.2498(4) -0.0158(3) 0.0913(19) Uani 1 1 d . . .
H83A H 0.7406 0.2139 -0.0335 0.137 Uiso 1 1 calc R . .
H83B H 0.8139 0.2933 -0.0572 0.137 Uiso 1 1 calc R . .
H83C H 0.7264 0.2804 0.0156 0.137 Uiso 1 1 calc R . .
O1 O 0.3967(8) 0.3695(4) 0.3170(4) 0.221(4) Uani 1 1 d . . .
O2 O 0.4335(11) 0.7352(9) 0.5312(8) 0.302(6) Uani 1 1 d . . .
C90 C 0.4313(10) 0.3077(6) 0.2775(6) 0.200(6) Uani 1 1 d . . .
H90A H 0.4289 0.3345 0.2259 0.240 Uiso 1 1 calc R . .
H90B H 0.5021 0.2862 0.2800 0.240 Uiso 1 1 calc R . .
C91 C 0.3683(8) 0.2394(7) 0.3081(7) 0.208(6) Uani 1 1 d . . .
H91A H 0.4090 0.1823 0.3129 0.249 Uiso 1 1 calc R . .
H91B H 0.3217 0.2421 0.2765 0.249 Uiso 1 1 calc R . .
C92 C 0.3088(7) 0.2458(6) 0.3810(7) 0.181(5) Uani 1 1 d . . .
H92A H 0.3368 0.2033 0.4204 0.217 Uiso 1 1 calc R . .
H92B H 0.2365 0.2357 0.3883 0.217 Uiso 1 1 calc R . .
C93 C 0.3225(6) 0.3400(6) 0.3770(5) 0.128(3) Uani 1 1 d . . .
H93A H 0.2586 0.3767 0.3732 0.153 Uiso 1 1 calc R . .
H93B H 0.3425 0.3424 0.4210 0.153 Uiso 1 1 calc R . .
C94 C 0.3421(15) 0.7323(12) 0.5087(7) 0.259(10) Uani 1 1 d . . .
H94A H 0.3508 0.7480 0.4554 0.311 Uiso 1 1 calc R . .
H94B H 0.3084 0.6762 0.5325 0.311 Uiso 1 1 calc R . .
C95 C 0.2975(11) 0.8014(16) 0.5392(8) 0.304(14) Uani 1 1 d . . .
H95A H 0.2231 0.8067 0.5443 0.365 Uiso 1 1 calc R . .
H95B H 0.3118 0.7913 0.5876 0.365 Uiso 1 1 calc R . .
C96 C 0.3389(17) 0.8729(10) 0.4935(11) 0.316(13) Uani 1 1 d . . .
H96A H 0.3153 0.9275 0.5089 0.379 Uiso 1 1 calc R . .
H96B H 0.3359 0.8813 0.4425 0.379 Uiso 1 1 calc R . .
C97 C 0.4454(10) 0.8287(9) 0.5121(9) 0.227(7) Uani 1 1 d . . .
H97A H 0.5023 0.8465 0.4695 0.272 Uiso 1 1 calc R . .
H97B H 0.4577 0.8459 0.5532 0.272 Uiso 1 1 calc R . .

loop_
_atom_site_aniso_label
_atom_site_aniso_U_11
_atom_site_aniso_U_22
_atom_site_aniso_U_33
_atom_site_aniso_U_23
_atom_site_aniso_U_13
_atom_site_aniso_U_12
Ni1 0.02686(17) 0.01730(16) 0.02778(18) -0.00391(13) -0.00655(13) -0.00254(12)
Cl1 0.0501(5) 0.0240(3) 0.0572(5) 0.0029(3) -0.0212(4) -0.0009(3)
Cl2 0.0421(4) 0.0252(3) 0.0561(5) -0.0067(3) -0.0161(4) -0.0112(3)
N1 0.0295(12) 0.0302(12) 0.0257(11) -0.0060(9) -0.0104(9) -0.0029(9)
N2 0.0252(11) 0.0253(11) 0.0310(12) -0.0075(9) -0.0069(9) 0.0006(9)
N3 0.0246(11) 0.0317(12) 0.0341(13) -0.0075(10) -0.0093(10) -0.0001(9)
N4 0.0331(13) 0.0343(13) 0.0323(13) -0.0091(10) -0.0135(10) 0.0036(10)
P1 0.0248(3) 0.0191(3) 0.0256(3) -0.0044(2) -0.0068(3) -0.0034(2)
P2 0.0255(3) 0.0222(3) 0.0276(3) -0.0057(3) -0.0084(3) -0.0010(3)
Si1 0.0289(4) 0.0306(4) 0.0364(4) -0.0064(3) -0.0137(3) -0.0021(3)
Si2 0.0319(4) 0.0380(4) 0.0430(5) -0.0092(4) -0.0179(4) 0.0034(3)
C1 0.0363(17) 0.059(2) 0.062(2) -0.0192(18) -0.0173(16) -0.0114(16)
C2 0.055(2) 0.0406(18) 0.052(2) -0.0045(15) -0.0276(17) 0.0067(16)
C3 0.046(2) 0.072(3) 0.072(3) -0.024(2) -0.030(2) -0.0047(19)
C4 0.053(2) 0.048(2) 0.063(2) -0.0065(18) -0.0289(19) 0.0152(17)
C10 0.0381(16) 0.0411(16) 0.0319(15) -0.0133(13) -0.0093(13) -0.0030(13)
C11 0.0429(18) 0.053(2) 0.049(2) -0.0281(17) -0.0139(15) 0.0086(15)
C12 0.063(2) 0.069(3) 0.0343(19) -0.0095(17) -0.0018(17) -0.017(2)
C13 0.057(2) 0.070(3) 0.050(2) -0.0308(19) -0.0250(18) 0.0039(19)
C14 0.0290(13) 0.0192(12) 0.0343(15) -0.0006(10) -0.0098(11) -0.0045(10)
C15 0.0324(14) 0.0230(13) 0.0381(16) -0.0067(11) -0.0146(12) -0.0039(11)
C20 0.0305(14) 0.0279(14) 0.0354(15) -0.0089(12) -0.0036(12) -0.0032(11)
C21 0.061(2) 0.0359(17) 0.0388(18) -0.0068(14) 0.0098(16) -0.0125(16)
C22 0.0417(17) 0.0428(18) 0.0456(19) -0.0223(15) -0.0082(14) -0.0043(14)
C23 0.0354(17) 0.057(2) 0.057(2) -0.0239(18) -0.0103(16) 0.0112(16)
C30 0.0278(14) 0.0374(16) 0.0380(16) -0.0122(13) -0.0044(12) -0.0006(12)
C31 0.0282(16) 0.057(2) 0.059(2) -0.0174(18) -0.0063(15) 0.0024(15)
C32 0.048(2) 0.0452(19) 0.058(2) -0.0272(17) -0.0049(17) -0.0004(16)
C33 0.0336(16) 0.057(2) 0.0364(17) -0.0132(15) -0.0062(13) 0.0003(15)
C40 0.0484(19) 0.0501(19) 0.0316(16) -0.0128(14) -0.0154(14) 0.0047(15)
C41 0.046(2) 0.078(3) 0.0374(19) -0.0178(18) -0.0067(15) 0.0051(19)
C42 0.098(4) 0.068(3) 0.057(3) -0.038(2) -0.016(2) 0.001(3)
C43 0.057(2) 0.090(3) 0.0340(19) -0.0080(19) -0.0185(17) 0.009(2)
Ni2 0.02926(18) 0.01807(16) 0.0366(2) -0.00903(14) -0.00975(15) -0.00028(13)
Cl3 0.0401(4) 0.0275(3) 0.0677(5) -0.0210(4) -0.0180(4) 0.0078(3)
Cl4 0.0560(5) 0.0348(4) 0.0593(5) -0.0225(4) -0.0264(4) 0.0002(3)
N5 0.0436(15) 0.0245(12) 0.0546(17) -0.0074(11) -0.0266(13) 0.0006(11)
N6 0.0293(13) 0.0331(13) 0.0618(18) -0.0141(12) -0.0161(12) 0.0005(10)
N7 0.0317(12) 0.0264(12) 0.0419(14) -0.0066(10) -0.0137(11) -0.0024(10)
N8 0.0407(14) 0.0274(12) 0.0378(14) -0.0038(10) -0.0170(11) -0.0024(10)
P3 0.0292(4) 0.0206(3) 0.0453(4) -0.0106(3) -0.0143(3) 0.0003(3)
P4 0.0285(3) 0.0191(3) 0.0343(4) -0.0068(3) -0.0099(3) -0.0004(3)
Si3 0.0402(5) 0.0358(5) 0.0785(7) -0.0172(5) -0.0333(5) 0.0046(4)
Si4 0.0369(4) 0.0299(4) 0.0486(5) -0.0100(4) -0.0215(4) 0.0022(3)
C5 0.074(3) 0.065(3) 0.105(4) -0.026(3) -0.051(3) -0.014(2)
C6 0.059(3) 0.058(3) 0.121(4) -0.026(3) -0.046(3) 0.023(2)
C7 0.051(2) 0.046(2) 0.077(3) -0.0159(19) -0.033(2) 0.0162(17)
C8 0.058(2) 0.049(2) 0.061(2) -0.0171(18) -0.0280(19) -0.0062(17)
C50 0.067(2) 0.0340(17) 0.052(2) -0.0020(15) -0.0287(18) -0.0083(16)
C51 0.064(3) 0.074(3) 0.054(2) 0.001(2) -0.010(2) -0.007(2)
C52 0.091(4) 0.076(3) 0.069(3) -0.005(2) -0.049(3) -0.012(3)
C53 0.136(5) 0.041(2) 0.073(3) 0.003(2) -0.026(3) -0.035(3)
C54 0.0361(15) 0.0245(14) 0.0532(19) -0.0160(13) -0.0175(14) 0.0029(12)
C55 0.0371(16) 0.0265(14) 0.0449(17) -0.0164(13) -0.0111(13) 0.0018(12)
C60 0.0338(17) 0.0445(19) 0.072(3) -0.0194(18) -0.0045(16) -0.0068(14)
C61 0.082(4) 0.096(4) 0.072(3) -0.022(3) 0.000(3) -0.037(3)
C62 0.100(4) 0.044(2) 0.101(4) -0.013(2) 0.017(3) -0.022(3)
C63 0.038(2) 0.123(5) 0.138(6) -0.007(4) -0.007(3) -0.011(3)
C70 0.0342(16) 0.0323(15) 0.0495(19) -0.0094(14) -0.0062(14) -0.0072(12)
C71 0.0387(19) 0.061(2) 0.081(3) -0.003(2) -0.0149(19) -0.0188(18)
C72 0.065(3) 0.050(2) 0.059(2) -0.0200(19) 0.009(2) -0.0115(19)
C73 0.050(2) 0.0345(17) 0.054(2) 0.0013(15) -0.0098(17) -0.0039(15)
C80 0.057(2) 0.0322(16) 0.0377(17) -0.0016(13) -0.0159(15) -0.0116(14)
C81 0.077(3) 0.052(2) 0.051(2) -0.0013(18) -0.011(2) -0.033(2)
C82 0.116(4) 0.062(3) 0.055(3) -0.018(2) 0.020(3) -0.028(3)
C83 0.089(4) 0.085(4) 0.083(3) 0.044(3) -0.053(3) -0.036(3)
O1 0.345(12) 0.112(5) 0.186(7) -0.089(5) 0.057(7) -0.057(6)
O2 0.325(16) 0.196(10) 0.404(18) -0.034(12) -0.187(14) 0.006(11)
C90 0.273(14) 0.135(8) 0.200(10) -0.113(8) 0.049(9) -0.089(9)
C91 0.145(8) 0.158(9) 0.334(16) -0.161(11) 0.068(9) -0.080(7)
C92 0.092(6) 0.118(7) 0.267(13) -0.002(8) 0.026(7) -0.032(5)
C93 0.108(6) 0.127(7) 0.152(7) -0.080(6) 0.006(5) 0.006(5)
C94 0.33(2) 0.34(2) 0.156(10) -0.049(12) -0.046(12) -0.260(19)
C95 0.157(11) 0.45(3) 0.147(12) 0.018(14) 0.017(8) 0.172(16)
C96 0.44(3) 0.178(13) 0.225(18) -0.004(12) -0.045(18) 0.169(17)
C97 0.190(13) 0.140(10) 0.36(2) -0.014(12) -0.103(13) -0.076(10)

loop_
_atom_type_symbol
_atom_type_description
_atom_type_scat_dispersion_real
_atom_type_scat_dispersion_imag
_atom_type_scat_source
C C 0.0033 0.0016 'International Tables Vol C Tables 4.2.6.8 and 6.1.1.4'
Ni Ni 0.3393 1.1124 'International Tables Vol C Tables 4.2.6.8 and 6.1.1.4'
Cl Cl 0.1484 0.1585 'International Tables Vol C Tables 4.2.6.8 and 6.1.1.4'
N N 0.0061 0.0033 'International Tables Vol C Tables 4.2.6.8 and 6.1.1.4'
P P 0.1023 0.0942 'International Tables Vol C Tables 4.2.6.8 and 6.1.1.4'
Si Si 0.0817 0.0704 'International Tables Vol C Tables 4.2.6.8 and 6.1.1.4'
H H 0.0000 0.0000 'International Tables Vol C Tables 4.2.6.8 and 6.1.1.4'
O O 0.0106 0.0060 'International Tables Vol C Tables 4.2.6.8 and 6.1.1.4'

loop_
_geom_angle_atom_site_label_1
_geom_angle_atom_site_label_2
_geom_angle_atom_site_label_3
_geom_angle
_geom_angle_site_symmetry_1
_geom_angle_site_symmetry_3
_geom_angle_publ_flag
P1 Ni1 P2 89.82(3) . . ?
P1 Ni1 Cl2 87.83(3) . . ?
P2 Ni1 Cl2 177.04(3) . . ?
P1 Ni1 Cl1 178.39(4) . . ?
P2 Ni1 Cl1 89.43(3) . . ?
Cl2 Ni1 Cl1 92.96(3) . . ?
C10 N1 P1 132.5(2) . . ?
C10 N1 Si1 132.33(19) . . ?
P1 N1 Si1 94.99(12) . . ?
C20 N2 P1 131.3(2) . . ?
C20 N2 Si1 132.80(19) . . ?
P1 N2 Si1 95.46(12) . . ?
C30 N3 P2 130.6(2) . . ?
C30 N3 Si2 132.4(2) . . ?
P2 N3 Si2 95.26(13) . . ?
C40 N4 P2 131.4(2) . . ?
C40 N4 Si2 133.1(2) . . ?
P2 N4 Si2 95.41(13) . . ?
N2 P1 N1 86.55(12) . . ?
N2 P1 C14 108.77(12) . . ?
N1 P1 C14 108.10(12) . . ?
N2 P1 Ni1 121.27(9) . . ?
N1 P1 Ni1 120.56(9) . . ?
C14 P1 Ni1 109.38(9) . . ?
N2 P1 Si1 43.10(8) . . ?
N1 P1 Si1 43.45(8) . . ?
C14 P1 Si1 116.39(9) . . ?
Ni1 P1 Si1 134.23(4) . . ?
N4 P2 N3 86.09(12) . . ?
N4 P2 C15 108.18(13) . . ?
N3 P2 C15 109.14(13) . . ?
N4 P2 Ni1 120.87(10) . . ?
N3 P2 Ni1 121.49(9) . . ?
C15 P2 Ni1 108.91(9) . . ?
N4 P2 Si2 43.14(9) . . ?
N3 P2 Si2 43.13(9) . . ?
C15 P2 Si2 119.12(9) . . ?
Ni1 P2 Si2 131.95(4) . . ?
N2 Si1 N1 82.98(11) . . ?
N2 Si1 C2 114.88(15) . . ?
N1 Si1 C2 113.38(15) . . ?
N2 Si1 C1 115.64(15) . . ?
N1 Si1 C1 117.00(15) . . ?
C2 Si1 C1 110.63(18) . . ?
N2 Si1 P1 41.44(8) . . ?
N1 Si1 P1 41.55(8) . . ?
C2 Si1 P1 123.69(13) . . ?
C1 Si1 P1 125.68(13) . . ?
N3 Si2 N4 82.89(12) . . ?
N3 Si2 C3 115.97(17) . . ?
N4 Si2 C3 114.50(17) . . ?
N3 Si2 C4 115.09(16) . . ?
N4 Si2 C4 117.27(17) . . ?
C3 Si2 C4 109.29(19) . . ?
N3 Si2 P2 41.61(8) . . ?
N4 Si2 P2 41.45(8) . . ?
C3 Si2 P2 127.64(14) . . ?
C4 Si2 P2 123.06(14) . . ?
N1 C10 C12 110.8(3) . . ?
N1 C10 C11 111.0(3) . . ?
C12 C10 C11 111.0(3) . . ?
N1 C10 C13 107.2(3) . . ?
C12 C10 C13 108.3(3) . . ?
C11 C10 C13 108.5(3) . . ?
C15 C14 P1 111.82(18) . . ?
C14 C15 P2 111.91(18) . . ?
N2 C20 C22 110.6(2) . . ?
N2 C20 C21 110.3(2) . . ?
C22 C20 C21 110.6(3) . . ?
N2 C20 C23 107.3(3) . . ?
C22 C20 C23 107.6(3) . . ?
C21 C20 C23 110.4(3) . . ?
N3 C30 C32 110.6(3) . . ?
N3 C30 C33 109.7(2) . . ?
C32 C30 C33 110.5(3) . . ?
N3 C30 C31 107.3(3) . . ?
C32 C30 C31 109.4(3) . . ?
C33 C30 C31 109.2(3) . . ?
N4 C40 C41 110.3(3) . . ?
N4 C40 C43 107.4(3) . . ?
C41 C40 C43 109.0(3) . . ?
N4 C40 C42 110.0(3) . . ?
C41 C40 C42 110.6(3) . . ?
C43 C40 C42 109.4(3) . . ?
P3 Ni2 P4 89.81(3) . . ?
P3 Ni2 Cl3 176.88(3) . . ?
P4 Ni2 Cl3 88.13(3) . . ?
P3 Ni2 Cl4 88.67(3) . . ?
P4 Ni2 Cl4 177.79(4) . . ?
Cl3 Ni2 Cl4 93.46(3) . . ?
C50 N5 P3 131.9(2) . . ?
C50 N5 Si3 132.7(2) . . ?
P3 N5 Si3 95.39(15) . . ?
C60 N6 P3 130.8(2) . . ?
C60 N6 Si3 133.1(2) . . ?
P3 N6 Si3 95.04(15) . . ?
C70 N7 P4 131.0(2) . . ?
C70 N7 Si4 133.5(2) . . ?
P4 N7 Si4 95.21(13) . . ?
C80 N8 P4 131.4(2) . . ?
C80 N8 Si4 133.3(2) . . ?
P4 N8 Si4 95.07(14) . . ?
N5 P3 N6 86.30(14) . . ?
N5 P3 C54 107.47(14) . . ?
N6 P3 C54 109.07(15) . . ?
N5 P3 Ni2 121.71(10) . . ?
N6 P3 Ni2 121.34(10) . . ?
C54 P3 Ni2 108.78(10) . . ?
N5 P3 Si3 43.08(10) . . ?
N6 P3 Si3 43.24(11) . . ?
C54 P3 Si3 116.67(10) . . ?
Ni2 P3 Si3 134.55(4) . . ?
N7 P4 N8 86.52(13) . . ?
N7 P4 C55 109.41(13) . . ?
N8 P4 C55 107.28(14) . . ?
N7 P4 Ni2 120.33(10) . . ?
N8 P4 Ni2 122.02(9) . . ?
C55 P4 Ni2 109.11(10) . . ?
N7 P4 Si4 43.27(9) . . ?
N8 P4 Si4 43.25(9) . . ?
C55 P4 Si4 116.17(10) . . ?
Ni2 P4 Si4 134.73(4) . . ?
N5 Si3 N6 83.23(13) . . ?
N5 Si3 C6 114.38(19) . . ?
N6 Si3 C6 113.9(2) . . ?
N5 Si3 C5 117.1(2) . . ?
N6 Si3 C5 115.92(19) . . ?
C6 Si3 C5 110.2(2) . . ?
N5 Si3 P3 41.53(9) . . ?
N6 Si3 P3 41.72(9) . . ?
C6 Si3 P3 124.32(16) . . ?
C5 Si3 P3 125.50(16) . . ?
N8 Si4 N7 83.19(12) . . ?
N8 Si4 C7 116.38(16) . . ?
N7 Si4 C7 115.40(17) . . ?
N8 Si4 C8 114.94(17) . . ?
N7 Si4 C8 114.80(15) . . ?
C7 Si4 C8 110.06(18) . . ?
N8 Si4 P4 41.68(9) . . ?
N7 Si4 P4 41.52(9) . . ?
C7 Si4 P4 125.18(14) . . ?
C8 Si4 P4 124.75(13) . . ?
N5 C50 C51 111.1(3) . . ?
N5 C50 C53 110.8(3) . . ?
C51 C50 C53 111.1(4) . . ?
N5 C50 C52 107.3(3) . . ?
C51 C50 C52 108.8(4) . . ?
C53 C50 C52 107.6(4) . . ?
C55 C54 P3 112.5(2) . . ?
C54 C55 P4 112.0(2) . . ?
N6 C60 C61 110.4(3) . . ?
N6 C60 C62 110.9(3) . . ?
C61 C60 C62 108.9(4) . . ?
N6 C60 C63 108.4(4) . . ?
C61 C60 C63 108.4(4) . . ?
C62 C60 C63 109.7(4) . . ?
N7 C70 C73 110.4(3) . . ?
N7 C70 C72 110.6(3) . . ?
C73 C70 C72 109.8(3) . . ?
N7 C70 C71 107.4(3) . . ?
C73 C70 C71 108.7(3) . . ?
C72 C70 C71 109.9(3) . . ?
N8 C80 C82 111.6(3) . . ?
N8 C80 C81 110.9(3) . . ?
C82 C80 C81 110.1(4) . . ?
N8 C80 C83 107.4(3) . . ?
C82 C80 C83 109.7(4) . . ?
C81 C80 C83 107.0(3) . . ?
C93 O1 C90 112.9(7) . . ?
C94 O2 C97 102.3(12) . . ?
C91 C90 O1 106.8(9) . . ?
C90 C91 C92 109.4(8) . . ?
C91 C92 C93 101.6(7) . . ?
O1 C93 C92 106.5(7) . . ?
C95 C94 O2 89.6(11) . . ?
C96 C95 C94 105.2(13) . . ?
C95 C96 C97 87.1(11) . . ?
O2 C97 C96 103.8(12) . . ?

loop_
_geom_bond_atom_site_label_1
_geom_bond_atom_site_label_2
_geom_bond_distance
_geom_bond_site_symmetry_2
_geom_bond_publ_flag
Ni1 P1 2.1558(7) . ?
Ni1 P2 2.1561(8) . ?
Ni1 Cl2 2.2186(8) . ?
Ni1 Cl1 2.2225(8) . ?
N1 C10 1.487(4) . ?
N1 P1 1.686(2) . ?
N1 Si1 1.748(2) . ?
N2 C20 1.484(4) . ?
N2 P1 1.684(2) . ?
N2 Si1 1.738(2) . ?
N3 C30 1.479(4) . ?
N3 P2 1.693(2) . ?
N3 Si2 1.743(3) . ?
N4 C40 1.481(4) . ?
N4 P2 1.688(2) . ?
N4 Si2 1.744(3) . ?
P1 C14 1.844(3) . ?
P1 Si1 2.5325(11) . ?
P2 C15 1.843(3) . ?
P2 Si2 2.5387(11) . ?
Si1 C2 1.858(3) . ?
Si1 C1 1.860(3) . ?
Si2 C3 1.857(4) . ?
Si2 C4 1.860(4) . ?
C10 C12 1.520(5) . ?
C10 C11 1.523(5) . ?
C10 C13 1.529(5) . ?
C14 C15 1.527(4) . ?
C20 C22 1.521(4) . ?
C20 C21 1.527(4) . ?
C20 C23 1.535(4) . ?
C30 C32 1.521(5) . ?
C30 C33 1.522(5) . ?
C30 C31 1.532(4) . ?
C40 C41 1.527(5) . ?
C40 C43 1.532(5) . ?
C40 C42 1.539(6) . ?
Ni2 P3 2.1572(8) . ?
Ni2 P4 2.1596(8) . ?
Ni2 Cl3 2.2223(8) . ?
Ni2 Cl4 2.2243(9) . ?
N5 C50 1.485(5) . ?
N5 P3 1.687(3) . ?
N5 Si3 1.737(3) . ?
N6 C60 1.482(5) . ?
N6 P3 1.692(3) . ?
N6 Si3 1.742(3) . ?
N7 C70 1.478(4) . ?
N7 P4 1.685(3) . ?
N7 Si4 1.742(3) . ?
N8 C80 1.487(4) . ?
N8 P4 1.689(3) . ?
N8 Si4 1.741(3) . ?
P3 C54 1.842(3) . ?
P3 Si3 2.5325(12) . ?
P4 C55 1.845(3) . ?
P4 Si4 2.5309(11) . ?
Si3 C6 1.858(4) . ?
Si3 C5 1.859(4) . ?
Si4 C7 1.857(4) . ?
Si4 C8 1.862(4) . ?
C50 C51 1.516(6) . ?
C50 C53 1.534(5) . ?
C50 C52 1.538(5) . ?
C54 C55 1.512(4) . ?
C60 C61 1.515(6) . ?
C60 C62 1.518(6) . ?
C60 C63 1.524(6) . ?
C70 C73 1.520(5) . ?
C70 C72 1.527(5) . ?
C70 C71 1.528(5) . ?
C80 C82 1.509(6) . ?
C80 C81 1.530(5) . ?
C80 C83 1.530(5) . ?
O1 C93 1.330(10) . ?
O1 C90 1.366(9) . ?
O2 C94 1.411(16) . ?
O2 C97 1.412(13) . ?
C90 C91 1.343(11) . ?
C91 C92 1.461(14) . ?
C92 C93 1.479(11) . ?
C94 C95 1.37(2) . ?
C95 C96 1.29(2) . ?
C96 C97 1.58(2) . ?
